data_2242409
loop_
_publ_author_name
'Elkin, Igor'
'Maris, Thierry'
'Melkoumov, Alexandre'
'Hildgen, Patrice'
'Banquy, Xavier'
'Leclair, Gr\'egoire'
'Barrett, Christopher'

_publ_section_title
;
 Crystal structure of 2-oxopyrrolidin-3-yl 4-(2-phenyldiazen-1-yl)benzoate
;
_journal_coeditor_code FF2152
_journal_issue 4
_journal_name_full 'Acta Crystallographica Section E'
_journal_page_first 458
_journal_page_last 460
_journal_paper_doi 10.1107/S205698901800333X
_journal_volume 74
_journal_year 2018
_chemical_formula_iupac 'C17 H15 N3 O3'
_chemical_formula_moiety 'C17 H15 N3 O3'
_chemical_formula_sum 'C17 H15 N3 O3'
_chemical_formula_weight 309.32
_chemical_name_systematic
;
2-Oxopyrrolidin-3-yl 4-(2-phenyldiazen-1-yl)benzoate
;
_space_group_crystal_system monoclinic
_space_group_IT_number 5
_space_group_name_Hall 'C 2y'
_space_group_name_H-M_alt 'C 1 2 1'
_symmetry_space_group_name_Hall 'C 2y'
_symmetry_space_group_name_H-M 'C 1 2 1'
_atom_sites_solution_hydrogens geom
_atom_sites_solution_primary dual
_audit_creation_method
;
Olex2 1.2
(compiled 2017.08.10 svn.r3458 for OlexSys, GUI svn.r5381)
;
_cell_angle_alpha 90
_cell_angle_beta 101.4540(10)
_cell_angle_gamma 90
_cell_formula_units_Z 4
_cell_length_a 10.2069(3)
_cell_length_b 6.3761(2)
_cell_length_c 23.2265(7)
_cell_measurement_reflns_used 9959
_cell_measurement_temperature 150
_cell_measurement_theta_max 60.562
_cell_measurement_theta_min 3.379
_cell_volume 1481.48(8)
_computing_cell_refinement
;
APEX3 (Bruker, 2016)
;
_computing_data_collection
;
SAINT (Bruker, 2016)
;
_computing_data_reduction
;
SAINT (Bruker, 2016)
;
_computing_molecular_graphics
;
<i>OLEX2</i> (Dolomanov <i>et al.</i>, 2009) and
Mercury (Macrae <i>et al.</i>, 2008)
;
_computing_publication_material
;
<i>OLEX2</i> (Dolomanov <i>et al.</i>, 2009) and
<i>publCIF</i> (Westrip, 2010)
;
_computing_structure_refinement
;
SHELXL2018 (Sheldrick, 2015b)
;
_computing_structure_solution
;
SHELXT (Sheldrick, 2015a)
;
_diffrn_ambient_temperature 150
_diffrn_detector_area_resol_mean 10.24
_diffrn_measured_fraction_theta_full 0.999
_diffrn_measured_fraction_theta_max 0.999
_diffrn_measurement_device 'k-geometry diffractometer'
_diffrn_measurement_device_type 'Bruker Venture Metaljet'
_diffrn_measurement_method '\w and \f scans'
_diffrn_radiation_monochromator 'Helios MX Mirror Optics'
_diffrn_radiation_type GaK\a
_diffrn_radiation_wavelength 1.34139
_diffrn_reflns_av_R_equivalents 0.0464
_diffrn_reflns_limit_h_max 13
_diffrn_reflns_limit_h_min -13
_diffrn_reflns_limit_k_max 8
_diffrn_reflns_limit_k_min -8
_diffrn_reflns_limit_l_max 30
_diffrn_reflns_limit_l_min -30
_diffrn_reflns_number 21356
_diffrn_reflns_theta_full 53.594
_diffrn_reflns_theta_max 60.661
_diffrn_reflns_theta_min 3.378
_exptl_absorpt_coefficient_mu 0.514
_exptl_absorpt_correction_T_max 0.5814
_exptl_absorpt_correction_T_min 0.4333
_exptl_absorpt_correction_type multi-scan
_exptl_absorpt_process_details
;
(SADABS; Krause <i>et al.</i>, 2015)
;
_exptl_crystal_colour orange
_exptl_crystal_density_diffrn 1.387
_exptl_crystal_description needle
_exptl_crystal_F_000 648
_exptl_crystal_size_max 0.38
_exptl_crystal_size_mid 0.09
_exptl_crystal_size_min 0.06
_refine_diff_density_max 0.431
_refine_diff_density_min -0.257
_refine_ls_abs_structure_details
;
 Refined as an inversion twin.
;
_refine_ls_extinction_coef 0.0052(14)
_refine_ls_extinction_expression Fc^*^=kFc[1+0.001xFc^2^\l^3^/sin(2\q)]^-1/4^
_refine_ls_extinction_method
;
(SHELXL2018; Sheldrick, 2015b)
;
_refine_ls_goodness_of_fit_ref 1.096
_refine_ls_hydrogen_treatment constr
_refine_ls_matrix_type full
_refine_ls_number_parameters 210
_refine_ls_number_reflns 3382
_refine_ls_number_restraints 1
_refine_ls_restrained_S_all 1.096
_refine_ls_R_factor_all 0.0767
_refine_ls_R_factor_gt 0.0697
_refine_ls_shift/su_max 0.000
_refine_ls_shift/su_mean 0.000
_refine_ls_structure_factor_coef Fsqd
_refine_ls_weighting_details 'w=1/[\s^2^(Fo^2^)+(0.1386P)^2^+0.8495P] where P=(Fo^2^+2Fc^2^)/3'
_refine_ls_weighting_scheme calc
_refine_ls_wR_factor_gt 0.1913
_refine_ls_wR_factor_ref 0.2008
_reflns_number_gt 3014
_reflns_number_total 3382
_reflns_threshold_expression 'I > 2\s(I)'
_cod_data_source_file ff2152sup1.cif
_cod_data_source_block I
_cod_database_code 2242409
_shelx_space_group_comment
;
The symmetry employed for this shelxl refinement is uniquely defined
by the following loop, which should always be used as a source of
symmetry information in preference to the above space-group names.
They are only intended as comments.
;

loop_
_space_group_symop_operation_xyz
'x, y, z'
'-x, y, -z'
'x+1/2, y+1/2, z'
'-x+1/2, y+1/2, -z'

loop_
_atom_site_type_symbol
_atom_site_label
_atom_site_fract_x
_atom_site_fract_y
_atom_site_fract_z
_atom_site_U_iso_or_equiv
_atom_site_adp_type
_atom_site_calc_flag
_atom_site_occupancy
N N1 0.6922(3) 0.2037(6) 0.83351(15) 0.0367(7) Uani d 1
O O1 0.5843(2) 0.9207(5) 0.64242(11) 0.0330(6) Uani d 1
C C1 0.4923(4) 0.8542(6) 0.67255(17) 0.0329(8) Uani d 1
C C2 0.5463(4) 0.6943(6) 0.71746(16) 0.0309(7) Uani d 1
O O2 0.3783(3) 0.9167(6) 0.66315(14) 0.0473(8) Uani d 1
N N2 0.6075(3) 0.0794(5) 0.84632(15) 0.0367(7) Uani d 1
C C3 0.6825(4) 0.6531(6) 0.73359(17) 0.0337(8) Uani d 1
H H3 0.744646 0.733246 0.717269 0.040 Uiso calc 1
N N3 0.6575(3) 1.2842(6) 0.54545(15) 0.0359(7) Uani d 1
H H3A 0.708694 1.324852 0.521220 0.043 Uiso calc 1
O O3 0.6895(3) 0.9284(5) 0.53780(13) 0.0447(7) Uani d 1
C C4 0.7272(4) 0.4953(6) 0.77341(17) 0.0345(8) Uani d 1
H H4 0.820379 0.470969 0.785656 0.041 Uiso calc 1
C C5 0.6365(4) 0.3719(6) 0.79569(16) 0.0327(8) Uani d 1
C C6 0.4994(4) 0.4147(7) 0.78038(16) 0.0351(8) Uani d 1
H H6 0.437535 0.333176 0.796487 0.042 Uiso calc 1
C C7 0.4545(4) 0.5760(7) 0.74172(17) 0.0344(8) Uani d 1
H H7 0.361682 0.606899 0.731581 0.041 Uiso calc 1
C C8 0.6650(4) -0.0912(7) 0.88292(16) 0.0344(8) Uani d 1
C C9 0.8026(4) -0.1300(6) 0.89767(18) 0.0373(9) Uani d 1
H H9 0.863800 -0.040498 0.883635 0.045 Uiso calc 1
C C10 0.8484(4) -0.2998(7) 0.93287(18) 0.0411(9) Uani d 1
H H10 0.941490 -0.328690 0.942456 0.049 Uiso calc 1
C C11 0.7596(4) -0.4287(7) 0.95435(19) 0.0429(9) Uani d 1
H H11 0.792211 -0.543911 0.978995 0.051 Uiso calc 1
C C12 0.6235(5) -0.3897(7) 0.93991(19) 0.0421(9) Uani d 1
H H12 0.562923 -0.477628 0.954888 0.051 Uiso calc 1
C C13 0.5753(4) -0.2218(7) 0.90350(19) 0.0398(9) Uani d 1
H H13 0.481869 -0.196631 0.892795 0.048 Uiso calc 1
C C14 0.5379(4) 1.0742(6) 0.59755(16) 0.0316(8) Uani d 1
H H14 0.447555 1.034414 0.574841 0.038 Uiso calc 1
C C15 0.6388(4) 1.0822(6) 0.55688(16) 0.0324(7) Uani d 1
C C16 0.5864(4) 1.4325(7) 0.57621(16) 0.0364(8) Uani d 1
H H16A 0.511318 1.499253 0.548791 0.044 Uiso calc 1
H H16B 0.647322 1.543044 0.595920 0.044 Uiso calc 1
C C17 0.5353(4) 1.2951(6) 0.62119(17) 0.0380(9) Uani d 1
H H17A 0.594166 1.307299 0.660417 0.046 Uiso calc 1
H H17B 0.443319 1.335774 0.624282 0.046 Uiso calc 1

loop_
_atom_site_aniso_label
_atom_site_aniso_U_11
_atom_site_aniso_U_22
_atom_site_aniso_U_33
_atom_site_aniso_U_12
_atom_site_aniso_U_13
_atom_site_aniso_U_23
N1 0.0382(16) 0.0309(16) 0.0394(17) -0.0030(14) 0.0036(13) 0.0042(14)
O1 0.0343(12) 0.0310(13) 0.0353(12) 0.0018(11) 0.0110(10) 0.0067(11)
C1 0.0342(17) 0.0311(18) 0.0353(17) -0.0006(14) 0.0112(14) 0.0014(14)
C2 0.0353(17) 0.0255(16) 0.0326(17) 0.0003(15) 0.0082(14) -0.0005(14)
O2 0.0379(14) 0.0525(18) 0.0542(17) 0.0101(14) 0.0154(12) 0.0194(16)
N2 0.0376(16) 0.0315(16) 0.0401(16) -0.0028(14) 0.0054(13) 0.0052(14)
C3 0.0338(18) 0.032(2) 0.0356(18) -0.0040(14) 0.0078(14) 0.0005(15)
N3 0.0408(17) 0.0307(16) 0.0383(16) -0.0016(13) 0.0124(13) 0.0019(13)
O3 0.0593(17) 0.0332(14) 0.0482(15) 0.0062(14) 0.0266(13) 0.0002(13)
C4 0.0340(17) 0.0296(17) 0.0392(19) -0.0018(15) 0.0056(14) 0.0019(15)
C5 0.0364(17) 0.0278(19) 0.0338(17) -0.0016(14) 0.0064(14) 0.0002(14)
C6 0.0341(17) 0.0358(19) 0.0364(17) -0.0029(16) 0.0094(13) 0.0030(17)
C7 0.0335(17) 0.0322(19) 0.0391(18) -0.0003(15) 0.0109(14) 0.0025(16)
C8 0.0401(18) 0.0289(18) 0.0331(17) 0.0007(16) 0.0045(14) 0.0017(15)
C9 0.0396(19) 0.034(2) 0.0379(18) -0.0004(16) 0.0071(15) 0.0014(15)
C10 0.044(2) 0.035(2) 0.042(2) 0.0030(17) 0.0034(17) 0.0014(17)
C11 0.052(2) 0.0306(19) 0.043(2) 0.0007(18) 0.0033(17) 0.0040(17)
C12 0.048(2) 0.035(2) 0.043(2) -0.0058(18) 0.0077(17) 0.0048(17)
C13 0.041(2) 0.0339(19) 0.044(2) -0.0036(16) 0.0051(16) 0.0024(17)
C14 0.0337(16) 0.0301(17) 0.0319(16) 0.0031(14) 0.0087(13) 0.0032(14)
C15 0.0356(17) 0.0312(17) 0.0308(16) 0.0004(14) 0.0080(13) -0.0004(14)
C16 0.0454(19) 0.0282(18) 0.0367(18) 0.0008(17) 0.0108(15) 0.0007(16)
C17 0.048(2) 0.0310(19) 0.0374(19) 0.0051(16) 0.0149(16) -0.0018(16)

loop_
_atom_type_symbol
_atom_type_description
_atom_type_scat_dispersion_real
_atom_type_scat_dispersion_imag
_atom_type_scat_source
C C 0.0140 0.0070 'International Tables Vol C Tables 4.2.6.8 and 6.1.1.4'
H H 0.0000 0.0000 'International Tables Vol C Tables 4.2.6.8 and 6.1.1.4'
N N 0.0250 0.0140 'International Tables Vol C Tables 4.2.6.8 and 6.1.1.4'
O O 0.0390 0.0250 'International Tables Vol C Tables 4.2.6.8 and 6.1.1.4'

loop_
_geom_angle_atom_site_label_1
_geom_angle_atom_site_label_2
_geom_angle_atom_site_label_3
_geom_angle
N2 N1 C5 114.3(3)
C1 O1 C14 115.3(3)
O1 C1 C2 112.4(3)
O2 C1 O1 123.3(4)
O2 C1 C2 124.3(4)
C3 C2 C1 122.1(3)
C3 C2 C7 120.1(4)
C7 C2 C1 117.8(3)
N1 N2 C8 113.6(3)
C2 C3 H3 120.1
C4 C3 C2 119.8(4)
C4 C3 H3 120.1
C15 N3 H3A 122.5
C15 N3 C16 115.0(3)
C16 N3 H3A 122.5
C3 C4 H4 119.8
C3 C4 C5 120.4(4)
C5 C4 H4 119.8
C4 C5 N1 116.1(3)
C4 C5 C6 120.0(3)
C6 C5 N1 123.9(3)
C5 C6 H6 120.1
C7 C6 C5 119.7(4)
C7 C6 H6 120.1
C2 C7 H7 120.1
C6 C7 C2 119.9(3)
C6 C7 H7 120.1
C9 C8 N2 123.5(3)
C13 C8 N2 116.0(3)
C13 C8 C9 120.5(4)
C8 C9 H9 120.4
C10 C9 C8 119.2(4)
C10 C9 H9 120.4
C9 C10 H10 119.7
C9 C10 C11 120.6(4)
C11 C10 H10 119.7
C10 C11 H11 119.9
C12 C11 C10 120.1(4)
C12 C11 H11 119.9
C11 C12 H12 120.0
C11 C12 C13 120.1(4)
C13 C12 H12 120.0
C8 C13 C12 119.5(4)
C8 C13 H13 120.3
C12 C13 H13 120.3
O1 C14 H14 110.2
O1 C14 C15 107.8(3)
O1 C14 C17 113.4(3)
C15 C14 H14 110.2
C17 C14 H14 110.2
C17 C14 C15 104.8(3)
N3 C15 C14 107.2(3)
O3 C15 N3 127.5(4)
O3 C15 C14 125.3(4)
N3 C16 H16A 111.1
N3 C16 H16B 111.1
N3 C16 C17 103.4(3)
H16A C16 H16B 109.0
C17 C16 H16A 111.1
C17 C16 H16B 111.1
C14 C17 C16 104.6(3)
C14 C17 H17A 110.8
C14 C17 H17B 110.8
C16 C17 H17A 110.8
C16 C17 H17B 110.8
H17A C17 H17B 108.9

loop_
_geom_bond_atom_site_label_1
_geom_bond_atom_site_label_2
_geom_bond_distance
N1 N2 1.251(5)
N1 C5 1.431(5)
O1 C1 1.347(4)
O1 C14 1.440(4)
C1 C2 1.484(5)
C1 O2 1.208(5)
C2 C3 1.391(5)
C2 C7 1.406(5)
N2 C8 1.433(5)
C3 H3 0.9500
C3 C4 1.381(5)
N3 H3A 0.8800
N3 C15 1.336(5)
N3 C16 1.462(5)
O3 C15 1.232(5)
C4 H4 0.9500
C4 C5 1.391(5)
C5 C6 1.400(5)
C6 H6 0.9500
C6 C7 1.383(6)
C7 H7 0.9500
C8 C9 1.400(5)
C8 C13 1.391(6)
C9 H9 0.9500
C9 C10 1.381(6)
C10 H10 0.9500
C10 C11 1.387(6)
C11 H11 0.9500
C11 C12 1.386(7)
C12 H12 0.9500
C12 C13 1.392(6)
C13 H13 0.9500
C14 H14 1.0000
C14 C15 1.530(5)
C14 C17 1.514(5)
C16 H16A 0.9900
C16 H16B 0.9900
C16 C17 1.532(5)
C17 H17A 0.9900
C17 H17B 0.9900

loop_
_geom_hbond_atom_site_label_D
_geom_hbond_atom_site_label_H
_geom_hbond_atom_site_label_A
_geom_hbond_site_symmetry_A
_geom_hbond_distance_DH
_geom_hbond_distance_HA
_geom_hbond_distance_DA
_geom_hbond_angle_DHA
_geom_hbond_publ_flag
N3 H3A O3 4_656 0.88 1.99 2.868(4) 175.0 yes
C11 H11 Cg3 4_647 0.95 2.76 3.596(5) 147.0 yes

loop_
_geom_torsion_atom_site_label_1
_geom_torsion_atom_site_label_2
_geom_torsion_atom_site_label_3
_geom_torsion_atom_site_label_4
_geom_torsion
N1 N2 C8 C9 -6.9(5)
N1 N2 C8 C13 173.6(4)
N1 C5 C6 C7 -177.6(4)
O1 C1 C2 C3 12.1(5)
O1 C1 C2 C7 -164.8(3)
O1 C14 C15 N3 -137.4(3)
O1 C14 C15 O3 44.1(5)
O1 C14 C17 C16 139.4(3)
C1 O1 C14 C15 -163.5(3)
C1 O1 C14 C17 81.0(4)
C1 C2 C3 C4 -176.7(3)
C1 C2 C7 C6 175.1(4)
C2 C3 C4 C5 2.6(6)
O2 C1 C2 C3 -168.9(4)
O2 C1 C2 C7 14.2(6)
N2 N1 C5 C4 -170.8(3)
N2 N1 C5 C6 8.6(5)
N2 C8 C9 C10 -179.4(4)
N2 C8 C13 C12 -179.2(4)
C3 C2 C7 C6 -1.8(6)
C3 C4 C5 N1 175.9(3)
C3 C4 C5 C6 -3.6(6)
N3 C16 C17 C14 -20.1(4)
C4 C5 C6 C7 1.9(6)
C5 N1 N2 C8 178.4(3)
C5 C6 C7 C2 0.8(6)
C7 C2 C3 C4 0.1(6)
C8 C9 C10 C11 -1.2(6)
C9 C8 C13 C12 1.2(6)
C9 C10 C11 C12 0.9(6)
C10 C11 C12 C13 0.4(6)
C11 C12 C13 C8 -1.5(6)
C13 C8 C9 C10 0.1(6)
C14 O1 C1 C2 179.2(3)
C14 O1 C1 O2 0.2(6)
C15 N3 C16 C17 10.8(4)
C15 C14 C17 C16 22.2(4)
C16 N3 C15 O3 -178.1(4)
C16 N3 C15 C14 3.4(4)
C17 C14 C15 N3 -16.3(4)
C17 C14 C15 O3 165.1(4)

_cod_database_fobs_code 2242409
